data_2218406
loop_
_publ_author_name
'Boyle, Grant A.'
'Govender, Thavendran'
'Kruger, Hendrik G.'
'Onajole, Oluseye K.'

_publ_section_title
;
 <i>N</i>-(2-Hydroxyethyl)-<i>N</i>-(tricyclo[3.3.1.1^3,7^]dec-2-yl)benzamide
;
_journal_coeditor_code FL2199
_journal_issue 6
_journal_name_full 'Acta Crystallographica Section E'
_journal_page_first o1029
_journal_paper_doi 10.1107/S1600536808013469
_journal_volume 64
_journal_year 2008
_chemical_formula_iupac 'C19 H25 N O2'
_chemical_formula_moiety 'C19 H25 N O2'
_chemical_formula_sum 'C19 H25 N O2'
_chemical_formula_weight 299.40
_chemical_name_systematic
;
N-(2-Hydroxyethyl)-N-(tricyclo[3.3.1.1^3,7^]dec-2-yl)benzamide
;
_space_group_IT_number 14
_symmetry_cell_setting monoclinic
_symmetry_space_group_name_Hall '-P 2ybc'
_symmetry_space_group_name_H-M 'P 1 21/c 1'
_atom_sites_solution_hydrogens geom
_atom_sites_solution_primary direct
_atom_sites_solution_secondary difmap
_audit_creation_method SHELXL-97
_cell_angle_alpha 90.00
_cell_angle_beta 107.9030(10)
_cell_angle_gamma 90.00
_cell_formula_units_Z 4
_cell_length_a 11.4248(3)
_cell_length_b 16.0902(4)
_cell_length_c 8.7211(2)
_cell_measurement_reflns_used 5317
_cell_measurement_temperature 173(2)
_cell_measurement_theta_max 28.24
_cell_measurement_theta_min 2.26
_cell_volume 1525.55(7)
_computing_cell_refinement 'SAINT-Plus (Bruker, 1999)'
_computing_data_collection 'APEX2 (Bruker, 2005)'
_computing_data_reduction 'SAINT-Plus (Bruker, 1999)'
_computing_molecular_graphics 'Mercury (Macrae <i>et al.</i>,  2006) and WinGX (Farrugia, 1999)'
_computing_publication_material 'SHELXTL (Sheldrick, 2008) and PLATON (Spek, 2003)'
_computing_structure_refinement 'SHELXTL (Sheldrick, 2008)'
_computing_structure_solution 'SHELXTL (Sheldrick, 2008)'
_diffrn_ambient_temperature 173(2)
_diffrn_measured_fraction_theta_full 1.000
_diffrn_measured_fraction_theta_max 1.000
_diffrn_measurement_device_type 'Bruker SMART CCD area-detector'
_diffrn_measurement_method '\f and \w'
_diffrn_radiation_monochromator graphite
_diffrn_radiation_source 'fine-focus sealed tube'
_diffrn_radiation_type MoK\a
_diffrn_radiation_wavelength 0.71073
_diffrn_reflns_av_R_equivalents 0.0502
_diffrn_reflns_av_sigmaI/netI 0.0351
_diffrn_reflns_limit_h_max 15
_diffrn_reflns_limit_h_min -15
_diffrn_reflns_limit_k_max 21
_diffrn_reflns_limit_k_min -21
_diffrn_reflns_limit_l_max 11
_diffrn_reflns_limit_l_min -11
_diffrn_reflns_number 19272
_diffrn_reflns_theta_full 28.00
_diffrn_reflns_theta_max 28.00
_diffrn_reflns_theta_min 1.87
_exptl_absorpt_coefficient_mu 0.084
_exptl_absorpt_correction_type none
_exptl_crystal_colour colourless
_exptl_crystal_density_diffrn 1.304
_exptl_crystal_density_method 'not measured'
_exptl_crystal_description block
_exptl_crystal_F_000 648
_exptl_crystal_size_max 0.44
_exptl_crystal_size_mid 0.33
_exptl_crystal_size_min 0.16
_refine_diff_density_max 0.292
_refine_diff_density_min -0.220
_refine_ls_extinction_method none
_refine_ls_goodness_of_fit_ref 1.124
_refine_ls_hydrogen_treatment constr
_refine_ls_matrix_type full
_refine_ls_number_parameters 200
_refine_ls_number_reflns 3684
_refine_ls_number_restraints 0
_refine_ls_restrained_S_all 1.124
_refine_ls_R_factor_all 0.0532
_refine_ls_R_factor_gt 0.0407
_refine_ls_shift/su_max 0.001
_refine_ls_shift/su_mean 0.000
_refine_ls_structure_factor_coef Fsqd
_refine_ls_weighting_details 'calc w=1/[\s^2^(Fo^2^)+(0.0562P)^2^] where P=(Fo^2^+2Fc^2^)/3'
_refine_ls_weighting_scheme calc
_refine_ls_wR_factor_gt 0.1040
_refine_ls_wR_factor_ref 0.1093
_reflns_number_gt 2861
_reflns_number_total 3684
_reflns_threshold_expression I>2\s(I)
_cod_data_source_file fl2199.cif
_cod_data_source_block I
_cod_original_sg_symbol_H-M 'P 21/c'
_cod_database_code 2218406
_cod_database_fobs_code 2218406

loop_
_symmetry_equiv_pos_as_xyz
'x, y, z'
'-x, y+1/2, -z+1/2'
'-x, -y, -z'
'x, -y-1/2, z-1/2'

loop_
_atom_site_type_symbol
_atom_site_label
_atom_site_fract_x
_atom_site_fract_y
_atom_site_fract_z
_atom_site_U_iso_or_equiv
_atom_site_adp_type
_atom_site_calc_flag
_atom_site_refinement_flags
_atom_site_occupancy
C C1 0.26872(10) 0.12522(7) 0.22178(13) 0.0191(2) Uani d . 1
H H1 0.2797 0.1396 0.3369 0.023 Uiso calc R 1
C C2 0.32356(10) 0.03827(6) 0.21268(13) 0.0170(2) Uani d . 1
H H2 0.4145 0.0414 0.2656 0.020 Uiso calc R 1
C C3 0.30029(10) 0.01726(7) 0.03325(13) 0.0179(2) Uani d . 1
H H3 0.3322 -0.0398 0.0239 0.021 Uiso calc R 1
C C4 0.16309(10) 0.02106(7) -0.06201(14) 0.0215(3) Uani d . 1
H H4A 0.1512 0.0068 -0.1762 0.026 Uiso calc R 1
H H4B 0.1172 -0.0198 -0.0177 0.026 Uiso calc R 1
C C5 0.11394(11) 0.10846(7) -0.05095(14) 0.0226(3) Uani d . 1
H H5 0.0244 0.1109 -0.1128 0.027 Uiso calc R 1
C C6 0.18444(11) 0.17132(7) -0.12046(14) 0.0250(3) Uani d . 1
H H6A 0.1522 0.2279 -0.1143 0.030 Uiso calc R 1
H H6B 0.1728 0.1583 -0.2352 0.030 Uiso calc R 1
C C7 0.32164(11) 0.16808(7) -0.02533(14) 0.0220(3) Uani d . 1
H H7 0.3678 0.2092 -0.0707 0.026 Uiso calc R 1
C C8 0.33836(11) 0.18828(7) 0.15074(14) 0.0212(3) Uani d . 1
H H8A 0.3071 0.2449 0.1592 0.025 Uiso calc R 1
H H8B 0.4269 0.1869 0.2126 0.025 Uiso calc R 1
C C9 0.13223(11) 0.12772(7) 0.12635(14) 0.0225(3) Uani d . 1
H H9A 0.0986 0.1835 0.1362 0.027 Uiso calc R 1
H H9B 0.0872 0.0864 0.1709 0.027 Uiso calc R 1
C C10 0.36964(10) 0.08045(7) -0.03724(13) 0.0210(3) Uani d . 1
H H10A 0.4586 0.0778 0.0223 0.025 Uiso calc R 1
H H10B 0.3586 0.0668 -0.1515 0.025 Uiso calc R 1
C C11 0.27216(11) -0.11302(7) 0.24168(14) 0.0206(3) Uani d . 1
H H11A 0.2282 -0.1153 0.1246 0.025 Uiso calc R 1
H H11B 0.2266 -0.1482 0.2972 0.025 Uiso calc R 1
C C12 0.40094(11) -0.14766(7) 0.27306(14) 0.0242(3) Uani d . 1
H H12A 0.3964 -0.2032 0.2226 0.029 Uiso calc R 1
H H12B 0.4490 -0.1107 0.2243 0.029 Uiso calc R 1
C C13 0.29089(10) -0.01541(7) 0.45859(13) 0.0206(3) Uani d . 1
C C14 0.22837(11) -0.07451(7) 0.54113(13) 0.0206(2) Uani d . 1
C C15 0.10237(11) -0.08725(8) 0.48552(15) 0.0264(3) Uani d . 1
H H15 0.0542 -0.0607 0.3896 0.032 Uiso calc R 1
C C16 0.04662(12) -0.13882(9) 0.56983(16) 0.0316(3) Uani d . 1
H H16 -0.0399 -0.1468 0.5324 0.038 Uiso calc R 1
C C17 0.11626(12) -0.17845(8) 0.70758(15) 0.0299(3) Uani d . 1
H H17 0.0780 -0.2149 0.7635 0.036 Uiso calc R 1
C C18 0.24153(12) -0.16534(7) 0.76451(15) 0.0270(3) Uani d . 1
H H18 0.2895 -0.1923 0.8601 0.032 Uiso calc R 1
C C19 0.29721(11) -0.11306(7) 0.68239(14) 0.0231(3) Uani d . 1
H H19 0.3833 -0.1034 0.7229 0.028 Uiso calc R 1
N N1 0.27326(8) -0.02630(5) 0.29804(11) 0.0183(2) Uani d . 1
O O1 0.46035(8) -0.15413(6) 0.44118(10) 0.0311(2) Uani d . 1
H H1A 0.5219 -0.1226 0.4676 0.047 Uiso calc R 1
O O2 0.34988(8) 0.04282(5) 0.53714(10) 0.0301(2) Uani d . 1

loop_
_atom_site_aniso_label
_atom_site_aniso_U_11
_atom_site_aniso_U_22
_atom_site_aniso_U_33
_atom_site_aniso_U_12
_atom_site_aniso_U_13
_atom_site_aniso_U_23
C1 0.0225(6) 0.0194(5) 0.0167(5) -0.0003(4) 0.0081(5) -0.0023(4)
C2 0.0180(5) 0.0183(5) 0.0157(5) -0.0021(4) 0.0064(4) 0.0004(4)
C3 0.0201(6) 0.0183(5) 0.0166(5) -0.0001(4) 0.0075(4) -0.0018(4)
C4 0.0212(6) 0.0250(6) 0.0177(6) -0.0035(5) 0.0052(5) -0.0039(4)
C5 0.0161(6) 0.0281(6) 0.0217(6) 0.0016(5) 0.0030(5) -0.0006(5)
C6 0.0282(7) 0.0261(6) 0.0199(6) 0.0028(5) 0.0060(5) 0.0034(5)
C7 0.0244(6) 0.0218(6) 0.0214(6) -0.0014(5) 0.0094(5) 0.0032(5)
C8 0.0235(6) 0.0186(5) 0.0218(6) -0.0019(5) 0.0071(5) -0.0007(4)
C9 0.0208(6) 0.0240(6) 0.0248(6) 0.0013(5) 0.0102(5) -0.0015(5)
C10 0.0193(6) 0.0269(6) 0.0183(6) -0.0003(5) 0.0082(5) 0.0000(5)
C11 0.0237(6) 0.0178(5) 0.0220(6) -0.0031(4) 0.0094(5) -0.0016(4)
C12 0.0251(6) 0.0211(6) 0.0282(7) 0.0004(5) 0.0109(5) 0.0004(5)
C13 0.0208(6) 0.0225(6) 0.0182(6) -0.0011(5) 0.0054(5) 0.0010(4)
C14 0.0248(6) 0.0206(6) 0.0183(5) -0.0017(5) 0.0097(5) -0.0022(4)
C15 0.0242(6) 0.0327(7) 0.0222(6) -0.0018(5) 0.0070(5) 0.0008(5)
C16 0.0248(7) 0.0387(7) 0.0349(7) -0.0082(5) 0.0142(6) -0.0039(6)
C17 0.0386(8) 0.0254(6) 0.0340(7) -0.0043(6) 0.0233(6) 0.0009(5)
C18 0.0368(7) 0.0234(6) 0.0246(6) 0.0045(5) 0.0150(6) 0.0028(5)
C19 0.0226(6) 0.0248(6) 0.0233(6) 0.0002(5) 0.0091(5) 0.0002(5)
N1 0.0212(5) 0.0171(5) 0.0178(5) -0.0024(4) 0.0078(4) -0.0006(4)
O1 0.0250(5) 0.0372(5) 0.0302(5) 0.0001(4) 0.0070(4) 0.0092(4)
O2 0.0386(5) 0.0317(5) 0.0189(4) -0.0140(4) 0.0072(4) -0.0028(4)

loop_
_atom_type_symbol
_atom_type_description
_atom_type_scat_dispersion_real
_atom_type_scat_dispersion_imag
_atom_type_scat_source
C C 0.0033 0.0016 'International Tables Vol C Tables 4.2.6.8 and 6.1.1.4'
H H 0.0000 0.0000 'International Tables Vol C Tables 4.2.6.8 and 6.1.1.4'
N N 0.0061 0.0033 'International Tables Vol C Tables 4.2.6.8 and 6.1.1.4'
O O 0.0106 0.0060 'International Tables Vol C Tables 4.2.6.8 and 6.1.1.4'

loop_
_geom_angle_atom_site_label_1
_geom_angle_atom_site_label_2
_geom_angle_atom_site_label_3
_geom_angle
C9 C1 C8 109.43(9)
C9 C1 C2 111.00(9)
C8 C1 C2 108.03(9)
C9 C1 H1 109.5
C8 C1 H1 109.5
C2 C1 H1 109.5
N1 C2 C3 112.39(9)
N1 C2 C1 112.35(9)
C3 C2 C1 107.73(9)
N1 C2 H2 108.1
C3 C2 H2 108.1
C1 C2 H2 108.1
C10 C3 C4 108.99(9)
C10 C3 C2 108.25(9)
C4 C3 C2 111.70(9)
C10 C3 H3 109.3
C4 C3 H3 109.3
C2 C3 H3 109.3
C5 C4 C3 109.69(9)
C5 C4 H4A 109.7
C3 C4 H4A 109.7
C5 C4 H4B 109.7
C3 C4 H4B 109.7
H4A C4 H4B 108.2
C9 C5 C4 108.18(9)
C9 C5 C6 110.02(10)
C4 C5 C6 109.57(10)
C9 C5 H5 109.7
C4 C5 H5 109.7
C6 C5 H5 109.7
C5 C6 C7 109.79(9)
C5 C6 H6A 109.7
C7 C6 H6A 109.7
C5 C6 H6B 109.7
C7 C6 H6B 109.7
H6A C6 H6B 108.2
C8 C7 C10 109.21(9)
C8 C7 C6 109.21(10)
C10 C7 C6 108.86(9)
C8 C7 H7 109.8
C10 C7 H7 109.8
C6 C7 H7 109.8
C7 C8 C1 110.27(9)
C7 C8 H8A 109.6
C1 C8 H8A 109.6
C7 C8 H8B 109.6
C1 C8 H8B 109.6
H8A C8 H8B 108.1
C1 C9 C5 110.23(9)
C1 C9 H9A 109.6
C5 C9 H9A 109.6
C1 C9 H9B 109.6
C5 C9 H9B 109.6
H9A C9 H9B 108.1
C7 C10 C3 110.19(9)
C7 C10 H10A 109.6
C3 C10 H10A 109.6
C7 C10 H10B 109.6
C3 C10 H10B 109.6
H10A C10 H10B 108.1
N1 C11 C12 112.21(9)
N1 C11 H11A 109.2
C12 C11 H11A 109.2
N1 C11 H11B 109.2
C12 C11 H11B 109.2
H11A C11 H11B 107.9
O1 C12 C11 110.06(10)
O1 C12 H12A 109.6
C11 C12 H12A 109.6
O1 C12 H12B 109.6
C11 C12 H12B 109.6
H12A C12 H12B 108.2
O2 C13 N1 123.49(10)
O2 C13 C14 118.37(10)
N1 C13 C14 118.02(10)
C15 C14 C19 119.26(11)
C15 C14 C13 121.52(10)
C19 C14 C13 119.08(10)
C14 C15 C16 120.01(12)
C14 C15 H15 120.0
C16 C15 H15 120.0
C17 C16 C15 120.22(12)
C17 C16 H16 119.9
C15 C16 H16 119.9
C16 C17 C18 120.05(12)
C16 C17 H17 120.0
C18 C17 H17 120.0
C17 C18 C19 119.94(12)
C17 C18 H18 120.0
C19 C18 H18 120.0
C18 C19 C14 120.48(11)
C18 C19 H19 119.8
C14 C19 H19 119.8
C13 N1 C11 116.51(9)
C13 N1 C2 117.71(9)
C11 N1 C2 117.16(9)
C12 O1 H1A 109.5

loop_
_geom_bond_atom_site_label_1
_geom_bond_atom_site_label_2
_geom_bond_distance
C1 C9 1.5258(15)
C1 C8 1.5329(16)
C1 C2 1.5450(15)
C1 H1 1.0000
C2 N1 1.4922(14)
C2 C3 1.5420(15)
C2 H2 1.0000
C3 C10 1.5293(15)
C3 C4 1.5330(15)
C3 H3 1.0000
C4 C5 1.5283(16)
C4 H4A 0.9900
C4 H4B 0.9900
C5 C9 1.5270(16)
C5 C6 1.5295(17)
C5 H5 1.0000
C6 C7 1.5325(16)
C6 H6A 0.9900
C6 H6B 0.9900
C7 C8 1.5230(15)
C7 C10 1.5280(16)
C7 H7 1.0000
C8 H8A 0.9900
C8 H8B 0.9900
C9 H9A 0.9900
C9 H9B 0.9900
C10 H10A 0.9900
C10 H10B 0.9900
C11 N1 1.4783(14)
C11 C12 1.5174(16)
C11 H11A 0.9900
C11 H11B 0.9900
C12 O1 1.4175(14)
C12 H12A 0.9900
C12 H12B 0.9900
C13 O2 1.2319(13)
C13 N1 1.3632(14)
C13 C14 1.4996(16)
C14 C15 1.3858(16)
C14 C19 1.3876(16)
C15 C16 1.3867(18)
C15 H15 0.9500
C16 C17 1.3766(19)
C16 H16 0.9500
C17 C18 1.3793(18)
C17 H17 0.9500
C18 C19 1.3804(16)
C18 H18 0.9500
C19 H19 0.9500
O1 H1A 0.8400

loop_
_geom_hbond_atom_site_label_D
_geom_hbond_atom_site_label_H
_geom_hbond_atom_site_label_A
_geom_hbond_site_symmetry_A
_geom_hbond_distance_DH
_geom_hbond_distance_HA
_geom_hbond_distance_DA
_geom_hbond_angle_DHA
O1 H1A O2 3_656 0.84 1.96 2.7735(12) 163.6

loop_
_geom_torsion_atom_site_label_1
_geom_torsion_atom_site_label_2
_geom_torsion_atom_site_label_3
_geom_torsion_atom_site_label_4
_geom_torsion
C9 C1 C2 N1 -67.42(12)
C8 C1 C2 N1 172.61(9)
C9 C1 C2 C3 56.91(12)
C8 C1 C2 C3 -63.06(11)
N1 C2 C3 C10 -172.53(9)
C1 C2 C3 C10 63.16(11)
N1 C2 C3 C4 67.48(11)
C1 C2 C3 C4 -56.83(11)
C10 C3 C4 C5 -59.62(12)
C2 C3 C4 C5 59.94(12)
C3 C4 C5 C9 -60.20(12)
C3 C4 C5 C6 59.75(12)
C9 C5 C6 C7 58.95(12)
C4 C5 C6 C7 -59.87(12)
C5 C6 C7 C8 -59.44(12)
C5 C6 C7 C10 59.72(12)
C10 C7 C8 C1 -59.05(12)
C6 C7 C8 C1 59.90(12)
C9 C1 C8 C7 -59.43(12)
C2 C1 C8 C7 61.54(11)
C8 C1 C9 C5 58.41(12)
C2 C1 C9 C5 -60.73(12)
C4 C5 C9 C1 61.06(12)
C6 C5 C9 C1 -58.61(12)
C8 C7 C10 C3 58.96(12)
C6 C7 C10 C3 -60.20(12)
C4 C3 C10 C7 60.22(11)
C2 C3 C10 C7 -61.46(11)
N1 C11 C12 O1 65.78(12)
O2 C13 C14 C15 121.39(13)
N1 C13 C14 C15 -54.82(15)
O2 C13 C14 C19 -54.31(15)
N1 C13 C14 C19 129.49(11)
C19 C14 C15 C16 -0.74(18)
C13 C14 C15 C16 -176.43(11)
C14 C15 C16 C17 -0.94(19)
C15 C16 C17 C18 1.6(2)
C16 C17 C18 C19 -0.61(19)
C17 C18 C19 C14 -1.08(18)
C15 C14 C19 C18 1.75(17)
C13 C14 C19 C18 177.55(11)
O2 C13 N1 C11 144.02(12)
C14 C13 N1 C11 -39.99(14)
O2 C13 N1 C2 -2.93(16)
C14 C13 N1 C2 173.06(9)
C12 C11 N1 C13 -80.57(12)
C12 C11 N1 C2 66.57(12)
C3 C2 N1 C13 178.49(9)
C1 C2 N1 C13 -59.80(13)
C3 C2 N1 C11 31.75(13)
C1 C2 N1 C11 153.46(9)
